data_1555421
loop_
_publ_author_name
'Serpier, Fabien'
'Brayer, Jean-Louis'
'Foll\'eas, Beno\^it'
'Darses, Sylvain'

_publ_section_title
;
 Access to Polyfunctionalized Chiral Piperidines through Enantioselective
 Addition-Carbocyclization Cascade Reaction Catalyzed by a
 Rhodium(I)-Diene Complex.
;
_journal_issue 21
_journal_name_full 'Organic letters'
_journal_page_first 5496
_journal_page_last 5499
_journal_paper_doi 10.1021/acs.orglett.5b02858
_journal_volume 17
_journal_year 2015
_chemical_formula_moiety 'C24 H31 N O5 S'
_chemical_formula_sum 'C24 H31 N O5 S'
_chemical_formula_weight 445.56
_space_group_crystal_system orthorhombic
_space_group_IT_number 19
_space_group_name_Hall 'P 2ac 2ab'
_space_group_name_H-M_alt 'P 21 21 21'
_atom_sites_solution_hydrogens geom
_atom_sites_solution_primary direct
_atom_sites_solution_secondary difmap
_audit_creation_method SHELXL-2014/7
_cell_angle_alpha 90
_cell_angle_beta 90
_cell_angle_gamma 90
_cell_formula_units_Z 4
_cell_length_a 5.8376(2)
_cell_length_b 10.6992(4)
_cell_length_c 37.5454(14)
_cell_measurement_reflns_used 1849
_cell_measurement_temperature 200(2)
_cell_measurement_theta_max 52.12
_cell_measurement_theta_min 4.76
_cell_volume 2345.00(15)
_computing_cell_refinement 'Bruker SAINT'
_computing_data_collection 'Bruker APEX2'
_computing_data_reduction 'Bruker SAINT'
_computing_molecular_graphics 'DIAMOND (Brandenburg, 2006)'
_computing_publication_material 'WinGX publication routines (Farrugia, 2012)'
_computing_structure_refinement 'SHELXL-2014/7 (Sheldrick, 2014)'
_computing_structure_solution 'SHELXS-2013 (Sheldrick, 2008)'
_diffrn_ambient_temperature 200(2)
_diffrn_measured_fraction_theta_full 0.965
_diffrn_measured_fraction_theta_max 0.965
_diffrn_measurement_device_type 'Bruker APEX-II CCD'
_diffrn_measurement_method '\f and \w scans'
_diffrn_radiation_source 'fine-focus sealed tube'
_diffrn_radiation_type CuK\a
_diffrn_radiation_wavelength 1.54178
_diffrn_reflns_av_R_equivalents 0.0582
_diffrn_reflns_av_unetI/netI 0.0627
_diffrn_reflns_Laue_measured_fraction_full 0.965
_diffrn_reflns_Laue_measured_fraction_max 0.965
_diffrn_reflns_limit_h_max 4
_diffrn_reflns_limit_h_min -6
_diffrn_reflns_limit_k_max 10
_diffrn_reflns_limit_k_min -11
_diffrn_reflns_limit_l_max 41
_diffrn_reflns_limit_l_min -41
_diffrn_reflns_number 10505
_diffrn_reflns_point_group_measured_fraction_full 0.927
_diffrn_reflns_point_group_measured_fraction_max 0.927
_diffrn_reflns_theta_full 58.903
_diffrn_reflns_theta_max 58.903
_diffrn_reflns_theta_min 4.297
_exptl_absorpt_coefficient_mu 1.508
_exptl_absorpt_correction_T_max 0.751
_exptl_absorpt_correction_T_min 0.549
_exptl_absorpt_correction_type multi-scan
_exptl_absorpt_process_details
;
SADABS, Bruker AXS Inc., Madison, 
Wisconsin, USA. 
;
_exptl_crystal_colour colorless
_exptl_crystal_density_diffrn 1.262
_exptl_crystal_density_method 'not measured'
_exptl_crystal_description needle
_exptl_crystal_F_000 952
_exptl_crystal_size_max 0.44
_exptl_crystal_size_mid 0.02
_exptl_crystal_size_min 0.02
_refine_diff_density_max 0.141
_refine_diff_density_min -0.231
_refine_diff_density_rms 0.041
_refine_ls_abs_structure_details
;
 Flack x determined using 807 quotients [(I+)-(I-)]/[(I+)+(I-)]
 (Parsons, Flack and Wagner, Acta Cryst. B69 (2013) 249-259).
;
_refine_ls_abs_structure_Flack 0.005(19)
_refine_ls_extinction_method none
_refine_ls_goodness_of_fit_ref 1.035
_refine_ls_hydrogen_treatment constr
_refine_ls_matrix_type full
_refine_ls_number_parameters 286
_refine_ls_number_reflns 3142
_refine_ls_number_restraints 0
_refine_ls_restrained_S_all 1.035
_refine_ls_R_factor_all 0.0712
_refine_ls_R_factor_gt 0.0447
_refine_ls_shift/su_max 0.000
_refine_ls_shift/su_mean 0.000
_refine_ls_structure_factor_coef Fsqd
_refine_ls_weighting_details 'w=1/[\s^2^(Fo^2^)+(0.0436P)^2^+0.2607P] where P=(Fo^2^+2Fc^2^)/3'
_refine_ls_weighting_scheme calc
_refine_ls_wR_factor_gt 0.0912
_refine_ls_wR_factor_ref 0.0994
_reflns_Friedel_coverage 0.620
_reflns_Friedel_fraction_full 0.871
_reflns_Friedel_fraction_max 0.871
_reflns_number_gt 2412
_reflns_number_total 3142
_reflns_threshold_expression 'I > 2\s(I)'
_cod_data_source_file ol5b02858_si_001.cif
_cod_data_source_block shelx
_cod_database_code 1555421
_shelx_shelxl_version_number 2014/7
_shelx_space_group_comment
;
The symmetry employed for this shelxl refinement is uniquely defined
by the following loop, which should always be used as a source of
symmetry information in preference to the above space-group names.
They are only intended as comments.
;

loop_
_space_group_symop_operation_xyz
'x, y, z'
'-x+1/2, -y, z+1/2'
'x+1/2, -y+1/2, -z'
'-x, y+1/2, -z+1/2'

loop_
_atom_site_label
_atom_site_type_symbol
_atom_site_fract_x
_atom_site_fract_y
_atom_site_fract_z
_atom_site_U_iso_or_equiv
_atom_site_adp_type
_atom_site_occupancy
_atom_site_site_symmetry_order
_atom_site_calc_flag
_atom_site_refinement_flags_posn
_atom_site_refinement_flags_adp
S1 S 0.51668(19) 0.58866(13) 0.79880(3) 0.0415(4) Uani 1 1 d . .
O1 O 0.6645(5) 0.4805(3) 0.79896(9) 0.0463(9) Uani 1 1 d . .
O2 O 0.6152(5) 0.7119(3) 0.80101(9) 0.0497(9) Uani 1 1 d . .
O3 O -0.1225(6) 0.7648(3) 0.87276(9) 0.0482(10) Uani 1 1 d . .
H3 H -0.2104 0.7461 0.8559 0.072 Uiso 1 1 calc R U
O4 O -0.3481(5) 0.5347(4) 0.92284(9) 0.0547(11) Uani 1 1 d . .
O5 O 0.0089(5) 0.5232(3) 0.94528(7) 0.0425(9) Uani 1 1 d . .
N1 N 0.3481(6) 0.5759(4) 0.83370(9) 0.0361(10) Uani 1 1 d . .
C1 C 0.1712(9) 0.6743(5) 0.83680(12) 0.0419(13) Uani 1 1 d . .
H1A H 0.0497 0.6592 0.8189 0.050 Uiso 1 1 calc R U
H1B H 0.2411 0.7566 0.8316 0.050 Uiso 1 1 calc R U
C2 C 0.0641(8) 0.6770(5) 0.87412(12) 0.0397(14) Uani 1 1 d . .
C3 C -0.0274(8) 0.5455(4) 0.88303(11) 0.0349(12) Uani 1 1 d . .
H3A H -0.1478 0.5267 0.8648 0.042 Uiso 1 1 calc R U
C4 C 0.1580(8) 0.4449(4) 0.87848(12) 0.0345(12) Uani 1 1 d . .
H4 H 0.2862 0.4636 0.8953 0.041 Uiso 1 1 calc R U
C5 C 0.2514(8) 0.4500(5) 0.84044(11) 0.0374(13) Uani 1 1 d . .
H5A H 0.3719 0.3858 0.8373 0.045 Uiso 1 1 calc R U
H5B H 0.1268 0.4325 0.8233 0.045 Uiso 1 1 calc R U
C6 C 0.2313(9) 0.7307(5) 0.90105(13) 0.0467(14) Uani 1 1 d . .
H6A H 0.2804 0.8139 0.8932 0.070 Uiso 1 1 calc R U
H6B H 0.3650 0.6757 0.9029 0.070 Uiso 1 1 calc R U
H6C H 0.1563 0.7372 0.9243 0.070 Uiso 1 1 calc R U
C7 C -0.1434(8) 0.5357(5) 0.91883(13) 0.0414(13) Uani 1 1 d . .
C8 C -0.0712(7) 0.4995(5) 0.98240(12) 0.0439(14) Uani 1 1 d . .
C9 C 0.1569(9) 0.4875(6) 1.00230(14) 0.0696(19) Uani 1 1 d . .
H9A H 0.2415 0.4152 0.9932 0.104 Uiso 1 1 calc R U
H9B H 0.1273 0.4762 1.0278 0.104 Uiso 1 1 calc R U
H9C H 0.2478 0.5635 0.9987 0.104 Uiso 1 1 calc R U
C10 C -0.2034(10) 0.3778(5) 0.98355(14) 0.0581(16) Uani 1 1 d . .
H10A H -0.3517 0.3888 0.9717 0.087 Uiso 1 1 calc R U
H10B H -0.2282 0.3531 1.0084 0.087 Uiso 1 1 calc R U
H10C H -0.1158 0.3125 0.9713 0.087 Uiso 1 1 calc R U
C11 C -0.2047(10) 0.6113(5) 0.99571(13) 0.0596(17) Uani 1 1 d . .
H11A H -0.1106 0.6867 0.9934 0.089 Uiso 1 1 calc R U
H11B H -0.2455 0.5987 1.0208 0.089 Uiso 1 1 calc R U
H11C H -0.3447 0.6209 0.9815 0.089 Uiso 1 1 calc R U
C12 C 0.0695(8) 0.3147(5) 0.88631(12) 0.0387(13) Uani 1 1 d . .
C13 C 0.1988(10) 0.2343(6) 0.90752(12) 0.0512(15) Uani 1 1 d . .
H13 H 0.3394 0.2626 0.9174 0.061 Uiso 1 1 calc R U
C14 C 0.1243(13) 0.1130(6) 0.91448(14) 0.0645(19) Uani 1 1 d . .
H14 H 0.2146 0.0591 0.9289 0.077 Uiso 1 1 calc R U
C15 C -0.0822(12) 0.0707(6) 0.90039(16) 0.0650(18) Uani 1 1 d . .
H15 H -0.1340 -0.0120 0.9050 0.078 Uiso 1 1 calc R U
C16 C -0.2095(10) 0.1505(6) 0.87974(17) 0.0640(17) Uani 1 1 d . .
H16 H -0.3516 0.1231 0.8702 0.077 Uiso 1 1 calc R U
C17 C -0.1335(9) 0.2706(6) 0.87265(15) 0.0531(15) Uani 1 1 d . .
H17 H -0.2237 0.3237 0.8580 0.064 Uiso 1 1 calc R U
C18 C 0.3345(8) 0.5826(6) 0.76133(12) 0.0373(12) Uani 1 1 d . .
C19 C 0.2740(8) 0.4677(5) 0.74732(12) 0.0410(13) Uani 1 1 d . .
H19 H 0.3474 0.3937 0.7554 0.049 Uiso 1 1 calc R U
C20 C 0.1059(9) 0.4612(5) 0.72144(13) 0.0458(14) Uani 1 1 d . .
H20 H 0.0677 0.3826 0.7113 0.055 Uiso 1 1 calc R U
C21 C -0.0071(9) 0.5675(5) 0.71018(11) 0.0423(13) Uani 1 1 d . .
C22 C 0.0632(9) 0.6814(5) 0.72340(13) 0.0480(15) Uani 1 1 d . .
H22 H -0.0069 0.7556 0.7148 0.058 Uiso 1 1 calc R U
C23 C 0.2342(9) 0.6902(5) 0.74897(12) 0.0440(14) Uani 1 1 d . .
H23 H 0.2810 0.7694 0.7578 0.053 Uiso 1 1 calc R U
C24 C -0.2046(9) 0.5594(6) 0.68409(13) 0.0554(16) Uani 1 1 d . .
H24A H -0.1615 0.5054 0.6641 0.083 Uiso 1 1 calc R U
H24B H -0.2409 0.6432 0.6752 0.083 Uiso 1 1 calc R U
H24C H -0.3391 0.5244 0.6961 0.083 Uiso 1 1 calc R U

loop_
_atom_site_aniso_label
_atom_site_aniso_U_11
_atom_site_aniso_U_22
_atom_site_aniso_U_33
_atom_site_aniso_U_23
_atom_site_aniso_U_13
_atom_site_aniso_U_12
S1 0.0310(6) 0.0509(10) 0.0425(6) 0.0031(7) -0.0012(6) -0.0012(7)
O1 0.0316(16) 0.052(2) 0.056(2) 0.007(2) 0.0033(16) 0.0087(17)
O2 0.0448(19) 0.051(3) 0.053(2) 0.0030(19) -0.0041(18) -0.0174(18)
O3 0.042(2) 0.048(3) 0.054(2) -0.0051(19) -0.0058(16) 0.0118(19)
O4 0.0285(19) 0.082(3) 0.053(2) -0.001(2) 0.0010(15) 0.006(2)
O5 0.0320(17) 0.064(2) 0.0317(17) -0.0011(16) -0.0017(15) 0.0007(19)
N1 0.034(2) 0.040(3) 0.035(2) 0.002(2) -0.0006(16) 0.001(2)
C1 0.045(3) 0.038(4) 0.043(3) -0.001(3) -0.007(2) 0.005(3)
C2 0.033(3) 0.046(4) 0.041(3) 0.001(3) -0.002(2) 0.005(3)
C3 0.031(2) 0.035(3) 0.039(3) 0.000(2) -0.005(2) 0.002(3)
C4 0.032(2) 0.034(3) 0.037(3) -0.002(2) -0.004(2) 0.004(2)
C5 0.032(3) 0.041(4) 0.039(3) 0.000(2) 0.001(2) 0.003(3)
C6 0.047(3) 0.045(4) 0.048(3) -0.004(3) -0.005(3) -0.002(3)
C7 0.030(3) 0.047(4) 0.047(3) 0.002(3) -0.003(2) 0.006(3)
C8 0.039(3) 0.059(4) 0.034(3) 0.002(3) 0.006(2) 0.000(3)
C9 0.055(3) 0.109(6) 0.045(3) 0.008(3) -0.006(3) -0.002(4)
C10 0.061(4) 0.057(4) 0.056(4) 0.003(3) 0.011(3) 0.003(3)
C11 0.064(4) 0.062(5) 0.053(3) -0.009(3) 0.008(3) 0.005(3)
C12 0.036(3) 0.040(4) 0.039(3) -0.005(3) 0.007(2) -0.002(3)
C13 0.066(4) 0.046(4) 0.041(3) -0.004(3) -0.003(3) 0.009(3)
C14 0.109(6) 0.039(5) 0.045(4) -0.003(3) -0.003(4) 0.012(4)
C15 0.092(5) 0.042(4) 0.061(4) 0.002(3) 0.030(4) -0.011(4)
C16 0.045(4) 0.053(5) 0.094(5) -0.005(4) 0.016(3) -0.007(3)
C17 0.038(3) 0.045(4) 0.076(4) 0.005(3) 0.002(3) 0.002(3)
C18 0.033(3) 0.043(4) 0.035(3) -0.001(3) 0.005(2) 0.001(3)
C19 0.041(3) 0.040(4) 0.042(3) 0.006(3) 0.001(2) 0.004(3)
C20 0.049(3) 0.039(4) 0.049(3) -0.004(3) 0.005(3) 0.001(3)
C21 0.046(3) 0.047(4) 0.034(3) 0.001(3) 0.000(2) 0.000(3)
C22 0.056(4) 0.044(4) 0.044(3) 0.011(3) -0.005(3) 0.006(3)
C23 0.057(3) 0.038(4) 0.037(3) 0.000(3) -0.006(3) 0.000(3)
C24 0.048(3) 0.069(4) 0.050(3) 0.005(3) -0.011(3) -0.001(3)

loop_
_atom_type_symbol
_atom_type_description
_atom_type_scat_dispersion_real
_atom_type_scat_dispersion_imag
_atom_type_scat_source
C C 0.0181 0.0091 'International Tables Vol C Tables 4.2.6.8 and 6.1.1.4'
H H 0.0000 0.0000 'International Tables Vol C Tables 4.2.6.8 and 6.1.1.4'
N N 0.0311 0.0180 'International Tables Vol C Tables 4.2.6.8 and 6.1.1.4'
O O 0.0492 0.0322 'International Tables Vol C Tables 4.2.6.8 and 6.1.1.4'
S S 0.3331 0.5567 'International Tables Vol C Tables 4.2.6.8 and 6.1.1.4'

loop_
_geom_angle_atom_site_label_1
_geom_angle_atom_site_label_2
_geom_angle_atom_site_label_3
_geom_angle
O2 S1 O1 119.6(2)
O2 S1 N1 105.6(2)
O1 S1 N1 106.7(2)
O2 S1 C18 108.7(2)
O1 S1 C18 109.5(2)
N1 S1 C18 105.75(19)
C2 O3 H3 109.5
C7 O5 C8 120.1(4)
C1 N1 C5 111.6(4)
C1 N1 S1 114.9(3)
C5 N1 S1 116.0(3)
N1 C1 C2 111.7(4)
N1 C1 H1A 109.3
C2 C1 H1A 109.3
N1 C1 H1B 109.3
C2 C1 H1B 109.3
H1A C1 H1B 107.9
O3 C2 C6 105.2(4)
O3 C2 C1 106.7(4)
C6 C2 C1 110.7(4)
O3 C2 C3 110.0(4)
C6 C2 C3 115.1(4)
C1 C2 C3 108.8(4)
C7 C3 C4 111.5(4)
C7 C3 C2 114.3(4)
C4 C3 C2 111.8(4)
C7 C3 H3A 106.2
C4 C3 H3A 106.2
C2 C3 H3A 106.2
C12 C4 C5 109.6(4)
C12 C4 C3 112.5(4)
C5 C4 C3 109.3(4)
C12 C4 H4 108.5
C5 C4 H4 108.5
C3 C4 H4 108.5
N1 C5 C4 109.1(4)
N1 C5 H5A 109.9
C4 C5 H5A 109.9
N1 C5 H5B 109.9
C4 C5 H5B 109.9
H5A C5 H5B 108.3
C2 C6 H6A 109.5
C2 C6 H6B 109.5
H6A C6 H6B 109.5
C2 C6 H6C 109.5
H6A C6 H6C 109.5
H6B C6 H6C 109.5
O4 C7 O5 124.4(5)
O4 C7 C3 123.9(5)
O5 C7 C3 111.7(4)
O5 C8 C11 109.6(4)
O5 C8 C10 109.4(4)
C11 C8 C10 114.1(4)
O5 C8 C9 101.4(3)
C11 C8 C9 110.7(5)
C10 C8 C9 110.9(5)
C8 C9 H9A 109.5
C8 C9 H9B 109.5
H9A C9 H9B 109.5
C8 C9 H9C 109.5
H9A C9 H9C 109.5
H9B C9 H9C 109.5
C8 C10 H10A 109.5
C8 C10 H10B 109.5
H10A C10 H10B 109.5
C8 C10 H10C 109.5
H10A C10 H10C 109.5
H10B C10 H10C 109.5
C8 C11 H11A 109.5
C8 C11 H11B 109.5
H11A C11 H11B 109.5
C8 C11 H11C 109.5
H11A C11 H11C 109.5
H11B C11 H11C 109.5
C17 C12 C13 117.9(5)
C17 C12 C4 122.5(5)
C13 C12 C4 119.6(4)
C14 C13 C12 120.8(6)
C14 C13 H13 119.6
C12 C13 H13 119.6
C15 C14 C13 120.2(6)
C15 C14 H14 119.9
C13 C14 H14 119.9
C16 C15 C14 118.7(6)
C16 C15 H15 120.6
C14 C15 H15 120.6
C15 C16 C17 120.8(6)
C15 C16 H16 119.6
C17 C16 H16 119.6
C12 C17 C16 121.5(6)
C12 C17 H17 119.2
C16 C17 H17 119.2
C23 C18 C19 120.5(4)
C23 C18 S1 119.8(4)
C19 C18 S1 119.3(4)
C20 C19 C18 119.5(5)
C20 C19 H19 120.2
C18 C19 H19 120.2
C21 C20 C19 120.9(5)
C21 C20 H20 119.6
C19 C20 H20 119.6
C22 C21 C20 118.4(5)
C22 C21 C24 120.6(5)
C20 C21 C24 121.0(5)
C21 C22 C23 121.5(5)
C21 C22 H22 119.2
C23 C22 H22 119.2
C18 C23 C22 118.9(5)
C18 C23 H23 120.5
C22 C23 H23 120.5
C21 C24 H24A 109.5
C21 C24 H24B 109.5
H24A C24 H24B 109.5
C21 C24 H24C 109.5
H24A C24 H24C 109.5
H24B C24 H24C 109.5

loop_
_geom_bond_atom_site_label_1
_geom_bond_atom_site_label_2
_geom_bond_distance
S1 O2 1.441(3)
S1 O1 1.443(3)
S1 N1 1.644(4)
S1 C18 1.765(5)
O3 C2 1.439(5)
O3 H3 0.8400
O4 C7 1.205(5)
O5 C7 1.340(5)
O5 C8 1.492(5)
N1 C1 1.479(6)
N1 C5 1.483(6)
C1 C2 1.535(6)
C1 H1A 0.9900
C1 H1B 0.9900
C2 C6 1.518(6)
C2 C3 1.541(7)
C3 C7 1.509(6)
C3 C4 1.536(6)
C3 H3A 1.0000
C4 C12 1.515(7)
C4 C5 1.530(6)
C4 H4 1.0000
C5 H5A 0.9900
C5 H5B 0.9900
C6 H6A 0.9800
C6 H6B 0.9800
C6 H6C 0.9800
C8 C11 1.512(7)
C8 C10 1.515(7)
C8 C9 1.532(7)
C9 H9A 0.9800
C9 H9B 0.9800
C9 H9C 0.9800
C10 H10A 0.9800
C10 H10B 0.9800
C10 H10C 0.9800
C11 H11A 0.9800
C11 H11B 0.9800
C11 H11C 0.9800
C12 C17 1.374(7)
C12 C13 1.394(7)
C13 C14 1.393(8)
C13 H13 0.9500
C14 C15 1.392(8)
C14 H14 0.9500
C15 C16 1.372(8)
C15 H15 0.9500
C16 C17 1.385(8)
C16 H16 0.9500
C17 H17 0.9500
C18 C23 1.372(7)
C18 C19 1.384(7)
C19 C20 1.382(7)
C19 H19 0.9500
C20 C21 1.381(7)
C20 H20 0.9500
C21 C22 1.379(7)
C21 C24 1.515(7)
C22 C23 1.388(7)
C22 H22 0.9500
C23 H23 0.9500
C24 H24A 0.9800
C24 H24B 0.9800
C24 H24C 0.9800

loop_
_geom_torsion_atom_site_label_1
_geom_torsion_atom_site_label_2
_geom_torsion_atom_site_label_3
_geom_torsion_atom_site_label_4
_geom_torsion
O2 S1 N1 C1 55.8(4)
O1 S1 N1 C1 -175.8(3)
C18 S1 N1 C1 -59.2(4)
O2 S1 N1 C5 -171.4(3)
O1 S1 N1 C5 -43.1(4)
C18 S1 N1 C5 73.5(4)
C5 N1 C1 C2 60.2(5)
S1 N1 C1 C2 -165.1(4)
N1 C1 C2 O3 -173.2(4)
N1 C1 C2 C6 72.8(5)
N1 C1 C2 C3 -54.6(5)
O3 C2 C3 C7 -61.9(5)
C6 C2 C3 C7 56.7(5)
C1 C2 C3 C7 -178.5(4)
O3 C2 C3 C4 170.2(4)
C6 C2 C3 C4 -71.2(5)
C1 C2 C3 C4 53.6(5)
C7 C3 C4 C12 51.9(5)
C2 C3 C4 C12 -178.7(4)
C7 C3 C4 C5 173.9(4)
C2 C3 C4 C5 -56.7(5)
C1 N1 C5 C4 -61.6(5)
S1 N1 C5 C4 164.1(3)
C12 C4 C5 N1 -177.2(4)
C3 C4 C5 N1 59.1(5)
C8 O5 C7 O4 3.5(8)
C8 O5 C7 C3 -174.0(4)
C4 C3 C7 O4 -130.5(5)
C2 C3 C7 O4 101.4(6)
C4 C3 C7 O5 46.9(5)
C2 C3 C7 O5 -81.1(5)
C7 O5 C8 C11 -65.0(6)
C7 O5 C8 C10 60.8(5)
C7 O5 C8 C9 178.0(5)
C5 C4 C12 C17 -74.8(5)
C3 C4 C12 C17 47.0(6)
C5 C4 C12 C13 103.9(5)
C3 C4 C12 C13 -134.3(4)
C17 C12 C13 C14 0.3(7)
C4 C12 C13 C14 -178.5(4)
C12 C13 C14 C15 -0.4(8)
C13 C14 C15 C16 -0.1(8)
C14 C15 C16 C17 0.7(9)
C13 C12 C17 C16 0.4(8)
C4 C12 C17 C16 179.0(5)
C15 C16 C17 C12 -0.8(8)
O2 S1 C18 C23 -26.5(4)
O1 S1 C18 C23 -158.8(4)
N1 S1 C18 C23 86.5(4)
O2 S1 C18 C19 160.9(4)
O1 S1 C18 C19 28.5(4)
N1 S1 C18 C19 -86.1(4)
C23 C18 C19 C20 -2.0(7)
S1 C18 C19 C20 170.6(4)
C18 C19 C20 C21 -2.0(7)
C19 C20 C21 C22 4.8(7)
C19 C20 C21 C24 -174.9(5)
C20 C21 C22 C23 -3.7(7)
C24 C21 C22 C23 176.0(5)
C19 C18 C23 C22 3.0(7)
S1 C18 C23 C22 -169.5(4)
C21 C22 C23 C18 -0.1(8)
